data_8101698
loop_
_publ_author_name
'Gjikaj, M.'
'Adam, A.'
'Duewel, M.'
'Brockner, W. '

_publ_contact_author
;
Prof. Dr. W. Brockner
Institut f\"ur Anorganische und Analytische Chemie
Technische Universit\"at Clausthal
38678 Clausthal-Zellerfeld
Germany
;
_publ_contact_author_email wolfgang.brockner@tu-clausthal.de
_publ_contact_author_phone '049 5323 72-2656'
_publ_section_title
;
Crystal structure of bis[(18-crown-6)potassium] hexathiodiphosphate(V) 
acetonitrile disolvate, [K(C~12~H~24~O~6~)]~2~(P~2~S~6~) &#x00B7; 2CH~3~CN
;
_journal_issue 1
_journal_name_full 'Zeitschrift f\"ur Kristallographie - New Crystal Structures'
_journal_page_first 67
_journal_page_last 68
_journal_volume 220
_journal_year 2005
_chemical_formula_moiety '[K (18-crown-6)]2 [P2 S6] (C H 3 C N)2'
_chemical_formula_sum 'C28 H54 K2 N2 O12 P2 S6'
_chemical_formula_weight 943.24
_chemical_name_systematic
;
bis[potassium(18-crown-6)] hexathiodiphosphate(V) acetonitrile disolvate
;
_space_group_IT_number 14
_symmetry_cell_setting monoclinic
_symmetry_space_group_name_Hall '-P 2ybc'
_symmetry_space_group_name_H-M 'P 1 21/c 1'
_atom_sites_solution_hydrogens geom
_atom_sites_solution_primary direct
_atom_sites_solution_secondary difmap
_audit_creation_method 'SHELXL-97 and manual editing'
_cell_angle_alpha 90.00
_cell_angle_beta 95.566(8)
_cell_angle_gamma 90.00
_cell_formula_units_Z 2
_cell_length_a 8.3073(8)
_cell_length_b 17.070(2)
_cell_length_c 16.176(2)
_cell_measurement_reflns_used 27487
_cell_measurement_temperature 223(2)
_cell_measurement_theta_max 27
_cell_measurement_theta_min 0.985
_cell_volume 2283.0(4)
_computing_cell_refinement 'Stoe X-Area'
_computing_data_collection 'Stoe X-Area'
_computing_data_reduction 'Stoe X-Area'
_computing_molecular_graphics 'DIAMOND (Brandenburger, 1999)'
_computing_publication_material 'SHELXL-97 (Sheldrick, 1997) [5]'
_computing_structure_refinement 'SHELXL-97 (Sheldrick, 1997) [5]'
_computing_structure_solution 'SHELXS-97 (Sheldrick, 1990) [5]'
_diffrn_ambient_temperature 223(2)
_diffrn_detector_area_resol_mean 6.67
_diffrn_measured_fraction_theta_full 0.982
_diffrn_measured_fraction_theta_max 0.982
_diffrn_measurement_device_type 'Stoe IPDS 2'
_diffrn_measurement_method
;
rotation method at \f = 0\%, 45\", \D\w = 2\%
120 frames, detector distance 100 mm
;
_diffrn_radiation_monochromator graphite
_diffrn_radiation_source 'fine-focus sealed tube'
_diffrn_radiation_type MoK\a
_diffrn_radiation_wavelength 0.71073
_diffrn_reflns_av_R_equivalents 0.0774
_diffrn_reflns_av_sigmaI/netI 0.0562
_diffrn_reflns_limit_h_max 10
_diffrn_reflns_limit_h_min -9
_diffrn_reflns_limit_k_max 21
_diffrn_reflns_limit_k_min -21
_diffrn_reflns_limit_l_max 20
_diffrn_reflns_limit_l_min -20
_diffrn_reflns_number 21155
_diffrn_reflns_theta_full 27.00
_diffrn_reflns_theta_max 27.00
_diffrn_reflns_theta_min 2.39
_diffrn_standards_number 0
_exptl_absorpt_coefficient_mu 0.604
_exptl_absorpt_correction_type none
_exptl_crystal_colour yellow
_exptl_crystal_density_diffrn 1.372
_exptl_crystal_density_method 'not measured'
_exptl_crystal_description compact
_exptl_crystal_F_000 992
_exptl_crystal_size_max 0.20
_exptl_crystal_size_mid 0.18
_exptl_crystal_size_min 0.15
_refine_diff_density_max 0.317
_refine_diff_density_min -0.355
_refine_diff_density_rms 0.068
_refine_ls_extinction_coef 0.00046(2)
_refine_ls_extinction_method SHELXL
_refine_ls_goodness_of_fit_ref 1.100
_refine_ls_hydrogen_treatment mixed
_refine_ls_matrix_type full
_refine_ls_number_parameters 343
_refine_ls_number_reflns 4901
_refine_ls_number_restraints 0
_refine_ls_restrained_S_all 1.100
_refine_ls_R_factor_all 0.0779
_refine_ls_R_factor_gt 0.0488
_refine_ls_shift/su_max 0.001
_refine_ls_shift/su_mean 0.000
_refine_ls_structure_factor_coef Fsqd
_refine_ls_weighting_details 'calc w=1/[\s^2^(Fo^2^)+(0.0353P)^2^+0.0837P] where P=(Fo^2^+2Fc^2^)/3'
_refine_ls_weighting_scheme calc
_refine_ls_wR_factor_gt 0.0832
_refine_ls_wR_factor_ref 0.0898
_reflns_number_gt 3567
_reflns_number_total 4901
_reflns_threshold_expression >2sigma(I)
_cod_data_source_file 1267-1428.cff
_cod_data_source_block K2[18-crown-6]2P2S6(MeCN)2
_cod_depositor_comments
;
The following corrections have been performed
in the original file before processing it for deposition
(the diff against the Z. Krist. - NCS original is given):

Index: 2005/01/1267-1428.cff
===================================================================
--- 2005/01/1267-1428.cff    (revision 562)
+++ 2005/01/1267-1428.cff    (revision 563)
@@ -1,3 +1,5 @@
+data_K2[18-crown-6]2P2S6(MeCN)2
+
 _audit_creation_method          'SHELXL-97 and manual editing'
 
@@ -131,8 +133,6 @@
 
-data_K2[18-crown-6]2P2S6(MeCN)2
-
 _symmetry_cell_setting                  monoclinic
 _symmetry_space_group_name_H-M          P121/c1
 

Saulius Gra\<zulis
2011-03-03
;
_cod_original_sg_symbol_H-M P121/c1
_cod_original_formula_sum 'C14 H27 N O6 P S3 K'
_cod_database_code 8101698

loop_
_symmetry_equiv_pos_as_xyz
'x, y, z'
'-x, y+1/2, -z+1/2'
'-x, -y, -z'
'x, -y-1/2, z-1/2'

loop_
_atom_site_label
_atom_site_type_symbol
_atom_site_fract_x
_atom_site_fract_y
_atom_site_fract_z
_atom_site_U_iso_or_equiv
_atom_site_adp_type
_atom_site_occupancy
_atom_site_symmetry_multiplicity
_atom_site_Wyckoff_symbol
_atom_site_calc_flag
_atom_site_refinement_flags
_atom_site_disorder_assembly
_atom_site_disorder_group
K1 K -0.03024(8) 0.56308(4) 0.69164(4) 0.03080(15) Uani 1 4 e d . . .
S1 S 0.14473(8) 0.53808(4) 1.05162(4) 0.02947(16) Uani 1 4 e d . . .
S2 S 0.20105(9) 0.48069(4) 0.85517(5) 0.03382(17) Uani 1 4 e d . . .
S3 S -0.02073(11) 0.63972(4) 0.88488(5) 0.0408(2) Uani 1 4 e d . . .
P1 P 0.05347(8) 0.53584(4) 0.92331(4) 0.02360(15) Uani 1 4 e d . . .
O1 O -0.2690(2) 0.45823(12) 0.73639(13) 0.0364(5) Uani 1 4 e d . . .
O2 O -0.3640(2) 0.61419(12) 0.70146(13) 0.0357(5) Uani 1 4 e d . . .
O3 O -0.1340(3) 0.71976(12) 0.64794(13) 0.0358(5) Uani 1 4 e d . . .
O4 O 0.1160(2) 0.65379(12) 0.56956(13) 0.0338(5) Uani 1 4 e d . . .
O5 O 0.2132(3) 0.49842(12) 0.59521(13) 0.0362(5) Uani 1 4 e d . . .
O6 O -0.0207(3) 0.39746(12) 0.65037(13) 0.0367(5) Uani 1 4 e d . . .
C1 C -0.4305(4) 0.4855(2) 0.7403(3) 0.0455(8) Uani 1 4 e d . . .
C2 C -0.4269(4) 0.5692(2) 0.7650(2) 0.0427(8) Uani 1 4 e d . . .
C3 C -0.3643(4) 0.69517(19) 0.7206(2) 0.0389(7) Uani 1 4 e d . . .
C4 C -0.2998(4) 0.73935(19) 0.6513(2) 0.0391(7) Uani 1 4 e d . . .
C5 C -0.0680(4) 0.75833(18) 0.5808(2) 0.0391(7) Uani 1 4 e d . . .
C6 C 0.1052(4) 0.73618(19) 0.5813(2) 0.0402(8) Uani 1 4 e d . . .
C7 C 0.2748(4) 0.6285(2) 0.5584(3) 0.0478(9) Uani 1 4 e d . . .
C8 C 0.2681(4) 0.5457(2) 0.5313(2) 0.0471(8) Uani 1 4 e d . . .
C9 C 0.2019(5) 0.4182(2) 0.5722(2) 0.0419(8) Uani 1 4 e d . . .
C10 C 0.1397(4) 0.37238(19) 0.6408(2) 0.0417(8) Uani 1 4 e d . . .
C11 C -0.0914(5) 0.3525(2) 0.7114(2) 0.0431(8) Uani 1 4 e d . . .
C12 C -0.2636(5) 0.3786(2) 0.7128(3) 0.0453(8) Uani 1 4 e d . . .
C13 C -0.4858(4) 0.6968(2) 0.9435(2) 0.0453(8) Uani 1 4 e d . . .
C14 C -0.4830(6) 0.6198(2) 0.9807(3) 0.0542(10) Uani 1 4 e d . . .
N1 N -0.4859(5) 0.7571(2) 0.9146(2) 0.0702(10) Uani 1 4 e d . . .
H11 H -0.488(5) 0.478(2) 0.687(3) 0.060(12) Uiso 1 4 e d . . .
H12 H -0.482(5) 0.455(3) 0.784(3) 0.079(14) Uiso 1 4 e d . . .
H21 H -0.359(5) 0.578(2) 0.819(2) 0.053(11) Uiso 1 4 e d . . .
H22 H -0.536(4) 0.588(2) 0.774(2) 0.046(10) Uiso 1 4 e d . . .
H31 H -0.299(4) 0.7073(17) 0.770(2) 0.029(8) Uiso 1 4 e d . . .
H32 H -0.476(5) 0.713(2) 0.728(3) 0.063(12) Uiso 1 4 e d . . .
H41 H -0.315(4) 0.795(2) 0.661(2) 0.055(11) Uiso 1 4 e d . . .
H42 H -0.364(4) 0.725(2) 0.597(2) 0.054(11) Uiso 1 4 e d . . .
H51 H -0.129(4) 0.742(2) 0.526(2) 0.040(9) Uiso 1 4 e d . . .
H52 H -0.080(4) 0.815(2) 0.587(2) 0.049(10) Uiso 1 4 e d . . .
H61 H 0.164(4) 0.750(2) 0.634(2) 0.052(10) Uiso 1 4 e d . . .
H62 H 0.154(5) 0.765(2) 0.538(3) 0.065(12) Uiso 1 4 e d . . .
H71 H 0.337(4) 0.633(2) 0.611(2) 0.047(10) Uiso 1 4 e d . . .
H72 H 0.314(5) 0.659(2) 0.521(3) 0.060(12) Uiso 1 4 e d . . .
H81 H 0.369(5) 0.527(3) 0.521(3) 0.069(13) Uiso 1 4 e d . . .
H82 H 0.187(5) 0.536(2) 0.478(3) 0.075(13) Uiso 1 4 e d . . .
H91 H 0.304(4) 0.3981(18) 0.5609(19) 0.030(8) Uiso 1 4 e d . . .
H92 H 0.132(4) 0.413(2) 0.519(2) 0.050(10) Uiso 1 4 e d . . .
H101 H 0.209(4) 0.381(2) 0.695(2) 0.047(10) Uiso 1 4 e d . . .
H102 H 0.148(4) 0.316(2) 0.627(2) 0.036(8) Uiso 1 4 e d . . .
H111 H -0.027(5) 0.362(3) 0.768(3) 0.073(13) Uiso 1 4 e d . . .
H112 H -0.086(5) 0.298(3) 0.698(3) 0.069(13) Uiso 1 4 e d . . .
H121 H -0.317(4) 0.352(2) 0.751(2) 0.046(10) Uiso 1 4 e d . . .
H122 H -0.324(4) 0.370(2) 0.659(2) 0.049(10) Uiso 1 4 e d . . .
H141 H -0.515(6) 0.627(3) 1.035(3) 0.094(17) Uiso 1 4 e d . . .
H142 H -0.542(6) 0.585(3) 0.950(3) 0.081(15) Uiso 1 4 e d . . .
H143 H -0.366(8) 0.602(3) 0.985(4) 0.12(2) Uiso 1 4 e d . . .

loop_
_atom_site_aniso_label
_atom_site_aniso_U_11
_atom_site_aniso_U_22
_atom_site_aniso_U_33
_atom_site_aniso_U_23
_atom_site_aniso_U_13
_atom_site_aniso_U_12
K1 0.0355(3) 0.0299(3) 0.0273(3) 0.0024(2) 0.0045(3) -0.0015(3)
S1 0.0289(3) 0.0371(4) 0.0220(3) 0.0001(3) 0.0001(3) -0.0065(3)
S2 0.0324(4) 0.0416(4) 0.0285(3) -0.0048(3) 0.0080(3) 0.0017(3)
S3 0.0627(5) 0.0254(4) 0.0327(4) 0.0028(3) -0.0026(4) 0.0049(3)
P1 0.0272(3) 0.0239(3) 0.0197(3) 0.0001(3) 0.0017(3) -0.0011(3)
O1 0.0323(10) 0.0364(11) 0.0408(12) 0.0033(9) 0.0048(9) -0.0036(9)
O2 0.0371(11) 0.0350(11) 0.0357(11) 0.0052(9) 0.0062(10) 0.0017(9)
O3 0.0418(12) 0.0311(11) 0.0346(11) 0.0098(9) 0.0036(10) 0.0002(9)
O4 0.0324(11) 0.0318(11) 0.0378(11) 0.0012(9) 0.0057(9) -0.0049(8)
O5 0.0393(11) 0.0380(11) 0.0312(11) 0.0016(9) 0.0040(9) 0.0030(9)
O6 0.0429(12) 0.0334(11) 0.0340(11) 0.0038(9) 0.0044(10) 0.0008(9)
C1 0.0321(16) 0.0462(19) 0.059(2) 0.0132(17) 0.0102(17) -0.0036(14)
C2 0.0309(16) 0.052(2) 0.0472(19) 0.0123(16) 0.0128(16) 0.0043(15)
C3 0.0379(17) 0.0405(17) 0.0378(17) -0.0017(13) 0.0019(15) 0.0101(14)
C4 0.0421(17) 0.0333(16) 0.0412(18) 0.0044(13) 0.0003(15) 0.0085(13)
C5 0.059(2) 0.0237(14) 0.0352(16) 0.0056(12) 0.0060(16) -0.0003(14)
C6 0.0514(19) 0.0306(16) 0.0391(18) 0.0020(13) 0.0067(16) -0.0123(14)
C7 0.0366(18) 0.051(2) 0.057(2) 0.0164(18) 0.0119(18) -0.0044(15)
C8 0.0410(18) 0.054(2) 0.050(2) 0.0103(17) 0.0212(17) 0.0154(16)
C9 0.0419(18) 0.0435(19) 0.0413(18) -0.0084(14) 0.0093(16) 0.0052(14)
C10 0.0474(19) 0.0306(17) 0.0468(19) -0.0040(14) 0.0034(16) 0.0083(14)
C11 0.056(2) 0.0287(16) 0.0454(19) 0.0065(14) 0.0088(17) -0.0028(14)
C12 0.052(2) 0.0336(17) 0.051(2) 0.0001(15) 0.0076(18) -0.0164(15)
C13 0.0442(18) 0.053(2) 0.0380(18) -0.0084(15) 0.0006(15) 0.0083(16)
C14 0.060(3) 0.051(2) 0.050(2) -0.0017(18) 0.002(2) -0.0118(19)
N1 0.092(3) 0.053(2) 0.065(2) 0.0060(18) 0.005(2) 0.0195(19)

loop_
_atom_type_symbol
_atom_type_description
_atom_type_scat_dispersion_real
_atom_type_scat_dispersion_imag
_atom_type_scat_source
K K 0.2009 0.2494 'International Tables Vol C Tables 4.2.6.8 and 6.1.1.4'
S S 0.1246 0.1234 'International Tables Vol C Tables 4.2.6.8 and 6.1.1.4'
P P 0.1023 0.0942 'International Tables Vol C Tables 4.2.6.8 and 6.1.1.4'
O O 0.0106 0.0060 'International Tables Vol C Tables 4.2.6.8 and 6.1.1.4'
C C 0.0033 0.0016 'International Tables Vol C Tables 4.2.6.8 and 6.1.1.4'
N N 0.0061 0.0033 'International Tables Vol C Tables 4.2.6.8 and 6.1.1.4'
H H 0.0000 0.0000 'International Tables Vol C Tables 4.2.6.8 and 6.1.1.4'

loop_
_geom_angle_atom_site_label_1
_geom_angle_atom_site_label_2
_geom_angle_atom_site_label_3
_geom_angle
_geom_angle_site_symmetry_1
_geom_angle_site_symmetry_3
_geom_angle_publ_flag
O1 K1 O4 151.02(6) . . ?
O1 K1 O3 116.87(6) . . ?
O4 K1 O3 57.73(6) . . ?
O1 K1 O5 116.29(7) . . ?
O4 K1 O5 57.98(6) . . ?
O3 K1 O5 115.54(6) . . ?
O1 K1 O6 58.46(7) . . ?
O4 K1 O6 110.11(6) . . ?
O3 K1 O6 149.50(6) . . ?
O5 K1 O6 57.91(6) . . ?
O1 K1 O2 58.74(6) . . ?
O4 K1 O2 110.06(6) . . ?
O3 K1 O2 58.21(6) . . ?
O5 K1 O2 149.27(6) . . ?
O6 K1 O2 110.46(6) . . ?
O1 K1 S3 87.84(5) . . ?
O4 K1 S3 116.98(5) . . ?
O3 K1 S3 81.20(5) . . ?
O5 K1 S3 133.76(5) . . ?
O6 K1 S3 126.13(5) . . ?
O2 K1 S3 76.81(5) . . ?
O1 K1 S2 84.07(5) . . ?
O4 K1 S2 120.72(5) . . ?
O3 K1 S2 134.85(5) . . ?
O5 K1 S2 83.70(4) . . ?
O6 K1 S2 75.63(4) . . ?
O2 K1 S2 123.05(5) . . ?
S3 K1 S2 58.86(2) . . ?
O1 K1 P1 74.52(4) . . ?
O4 K1 P1 134.45(5) . . ?
O3 K1 P1 112.37(5) . . ?
O5 K1 P1 114.69(4) . . ?
O6 K1 P1 95.84(4) . . ?
O2 K1 P1 93.85(5) . . ?
S3 K1 P1 31.165(18) . . ?
S2 K1 P1 31.242(18) . . ?
P1 S1 P1 88.09(4) . 3_567 ?
P1 S2 K1 84.41(3) . . ?
P1 S3 K1 85.50(3) . . ?
S3 P1 S2 116.72(5) . . ?
S3 P1 S1 111.26(4) . . ?
S2 P1 S1 111.76(4) . . ?
S3 P1 S1 111.65(5) . 3_567 ?
S2 P1 S1 110.88(4) . 3_567 ?
S1 P1 S1 91.92(4) . 3_567 ?
S3 P1 K1 63.33(3) . . ?
S2 P1 K1 64.35(3) . . ?
S1 P1 K1 167.14(4) . . ?
S1 P1 K1 100.92(3) 3_567 . ?
C12 O1 C1 112.3(2) . . ?
C12 O1 K1 120.0(2) . . ?
C1 O1 K1 119.48(18) . . ?
C3 O2 C2 111.1(3) . . ?
C3 O2 K1 108.91(17) . . ?
C2 O2 K1 107.14(17) . . ?
C4 O3 C5 111.5(2) . . ?
C4 O3 K1 118.48(17) . . ?
C5 O3 K1 119.24(18) . . ?
C7 O4 C6 112.9(3) . . ?
C7 O4 K1 112.63(19) . . ?
C6 O4 K1 113.91(18) . . ?
C9 O5 C8 112.0(3) . . ?
C9 O5 K1 118.54(19) . . ?
C8 O5 K1 117.82(18) . . ?
C11 O6 C10 111.6(2) . . ?
C11 O6 K1 110.08(19) . . ?
C10 O6 K1 111.37(17) . . ?
O1 C1 C2 109.4(3) . . ?
O1 C1 H11 108(2) . . ?
C2 C1 H11 112(2) . . ?
O1 C1 H12 109(3) . . ?
C2 C1 H12 108(3) . . ?
H11 C1 H12 111(3) . . ?
O2 C2 C1 108.9(3) . . ?
O2 C2 H21 109(2) . . ?
C1 C2 H21 112(2) . . ?
O2 C2 H22 110(2) . . ?
C1 C2 H22 111(2) . . ?
H21 C2 H22 106(3) . . ?
O2 C3 C4 108.7(3) . . ?
O2 C3 H31 112.7(18) . . ?
C4 C3 H31 108.1(19) . . ?
O2 C3 H32 110(2) . . ?
C4 C3 H32 110(2) . . ?
H31 C3 H32 107(3) . . ?
O3 C4 C3 109.2(2) . . ?
O3 C4 H41 112(2) . . ?
C3 C4 H41 108(2) . . ?
O3 C4 H42 110(2) . . ?
C3 C4 H42 109(2) . . ?
H41 C4 H42 108(3) . . ?
O3 C5 C6 108.8(3) . . ?
O3 C5 H51 110(2) . . ?
C6 C5 H51 109.5(19) . . ?
O3 C5 H52 109(2) . . ?
C6 C5 H52 111(2) . . ?
H51 C5 H52 108(3) . . ?
O4 C6 C5 108.9(3) . . ?
O4 C6 H61 109(2) . . ?
C5 C6 H61 110(2) . . ?
O4 C6 H62 112(3) . . ?
C5 C6 H62 109(2) . . ?
H61 C6 H62 107(3) . . ?
O4 C7 C8 108.7(3) . . ?
O4 C7 H71 107(2) . . ?
C8 C7 H71 110(2) . . ?
O4 C7 H72 109(3) . . ?
C8 C7 H72 111(3) . . ?
H71 C7 H72 112(3) . . ?
O5 C8 C7 109.4(3) . . ?
O5 C8 H81 107(3) . . ?
C7 C8 H81 112(3) . . ?
O5 C8 H82 106(2) . . ?
C7 C8 H82 113(2) . . ?
H81 C8 H82 109(3) . . ?
O5 C9 C10 109.3(3) . . ?
O5 C9 H91 111.1(19) . . ?
C10 C9 H91 109.7(19) . . ?
O5 C9 H92 110(2) . . ?
C10 C9 H92 112(2) . . ?
H91 C9 H92 105(3) . . ?
O6 C10 C9 108.6(3) . . ?
O6 C10 H101 109(2) . . ?
C9 C10 H101 111(2) . . ?
O6 C10 H102 113.6(19) . . ?
C9 C10 H102 108(2) . . ?
H101 C10 H102 107(3) . . ?
O6 C11 C12 108.0(3) . . ?
O6 C11 H111 109(2) . . ?
C12 C11 H111 110(2) . . ?
O6 C11 H112 109(3) . . ?
C12 C11 H112 111(3) . . ?
H111 C11 H112 109(3) . . ?
O1 C12 C11 110.2(3) . . ?
O1 C12 H121 105(2) . . ?
C11 C12 H121 113(2) . . ?
O1 C12 H122 112(2) . . ?
C11 C12 H122 111(2) . . ?
H121 C12 H122 107(3) . . ?
N1 C13 C14 179.1(4) . . ?
C13 C14 H141 106(3) . . ?
C13 C14 H142 112(3) . . ?
H141 C14 H142 115(4) . . ?
C13 C14 H143 106(3) . . ?
H141 C14 H143 109(4) . . ?
H142 C14 H143 108(5) . . ?

loop_
_geom_bond_atom_site_label_1
_geom_bond_atom_site_label_2
_geom_bond_distance
_geom_bond_site_symmetry_2
_geom_bond_publ_flag
K1 O1 2.818(2) . ?
K1 O4 2.870(2) . ?
K1 O3 2.877(2) . ?
K1 O5 2.890(2) . ?
K1 O6 2.908(2) . ?
K1 O2 2.926(2) . ?
K1 S3 3.3823(11) . ?
K1 S2 3.4177(10) . ?
K1 P1 3.7733(10) . ?
S1 P1 2.1398(9) . ?
S1 P1 2.1441(10) 3_567 ?
S2 P1 1.9663(11) . ?
S3 P1 1.9587(10) . ?
P1 S1 2.1441(10) 3_567 ?
O1 C12 1.414(4) . ?
O1 C1 1.428(4) . ?
O2 C3 1.416(4) . ?
O2 C2 1.422(4) . ?
O3 C4 1.423(4) . ?
O3 C5 1.424(4) . ?
O4 C7 1.417(4) . ?
O4 C6 1.423(4) . ?
O5 C9 1.420(4) . ?
O5 C8 1.421(4) . ?
O6 C11 1.422(4) . ?
O6 C10 1.422(4) . ?
C1 C2 1.483(5) . ?
C1 H11 0.96(4) . ?
C1 H12 1.00(5) . ?
C2 H21 1.00(4) . ?
C2 H22 0.98(4) . ?
C3 C4 1.492(5) . ?
C3 H31 0.95(3) . ?
C3 H32 1.00(4) . ?
C4 H41 0.98(4) . ?
C4 H42 1.01(4) . ?
C5 C6 1.487(5) . ?
C5 H51 1.02(3) . ?
C5 H52 0.98(4) . ?
C6 H61 0.98(4) . ?
C6 H62 0.98(5) . ?
C7 C8 1.480(5) . ?
C7 H71 0.95(4) . ?
C7 H72 0.89(4) . ?
C8 H81 0.93(4) . ?
C8 H82 1.05(4) . ?
C9 C10 1.490(5) . ?
C9 H91 0.95(3) . ?
C9 H92 0.99(4) . ?
C10 H101 1.01(4) . ?
C10 H102 0.98(3) . ?
C11 C12 1.500(5) . ?
C11 H111 1.03(4) . ?
C11 H112 0.96(4) . ?
C12 H121 0.92(4) . ?
C12 H122 0.97(4) . ?
C13 N1 1.130(5) . ?
C13 C14 1.445(5) . ?
C14 H141 0.96(6) . ?
C14 H142 0.89(5) . ?
C14 H143 1.01(6) . ?
